data_4121723
loop_
_publ_author_name
'Ito, Masaki'
'Itazaki, Masumi'
'Nakazawa, Hiroshi'

_publ_section_title
;
 Selective boryl silyl ether formation in the photoreaction of
 bisboryloxide/boroxine with hydrosilane catalyzed by a transition-metal
 carbonyl complex.
;
_journal_issue 17
_journal_name_full 'Journal of the American Chemical Society'
_journal_page_first 6183
_journal_page_last 6186
_journal_paper_doi 10.1021/ja500465x
_journal_volume 136
_journal_year 2014
_chemical_formula_moiety 'C37 H33 B O2 Si2'
_chemical_formula_sum 'C37 H33 B O2 Si2'
_chemical_formula_weight 576.62
_space_group_IT_number 14
_symmetry_cell_setting monoclinic
_symmetry_Int_Tables_number 14
_symmetry_space_group_name_Hall '-P 2ybc'
_symmetry_space_group_name_H-M 'P 1 21/c 1'
_cell_angle_alpha 90.00
_cell_angle_beta 91.017(3)
_cell_angle_gamma 90.00
_cell_formula_units_Z 4
_cell_length_a 11.0778(16)
_cell_length_b 15.267(2)
_cell_length_c 18.537(3)
_cell_measurement_reflns_used 11430
_cell_measurement_temperature 200(2)
_cell_measurement_theta_max 27.4835
_cell_measurement_theta_min 4.0350
_cell_volume 3134.6(8)
_computing_cell_refinement 'CrystalClear (Rigaku, 2001)'
_computing_data_collection 'CrystalClear (Rigaku, 2001)'
_computing_data_reduction 'CrystalClear (Rigaku, 2001)'
_computing_molecular_graphics 'Ortep-3 for Windows (Farrugia, 1997)'
_computing_publication_material SHELXL97
_computing_structure_refinement 'SHELXL-97 (Sheldrick, 1997)'
_computing_structure_solution 'SIR97 (Altomare <i>et al.</i>,  1999)'
_diffrn_ambient_temperature 200(2)
_diffrn_detector_area_resol_mean 7.32
_diffrn_measured_fraction_theta_full 0.991
_diffrn_measured_fraction_theta_max 0.991
_diffrn_measurement_details
;
scan:
    Number of images: 360
               Slice: -80.0000 - 100.0000
         Image width: 0.5000
            Exp time: 3.0000
       Rotation axis: Phi
               Omega: 0.0000
                 Chi: 0.0000
                 Phi: 0.0000
                 XTD: 35.2507
              2theta: 9.8200
scan:
    Number of images: 100
               Slice: -30.0000 - 20.0000
         Image width: 0.5000
            Exp time: 3.0000
       Rotation axis: Omega
               Omega: 0.0000
                 Chi: 90.0000
                 Phi: 0.0000
                 XTD: 35.2507
              2theta: 9.8200
scan:
    Number of images: 100
               Slice: -30.0000 - 20.0000
         Image width: 0.5000
            Exp time: 3.0000
       Rotation axis: Omega
               Omega: 0.0000
                 Chi: 90.0000
                 Phi: 90.0000
                 XTD: 35.2507
              2theta: 9.8200
scan:
    Number of images: 100
               Slice: -30.0000 - 20.0000
         Image width: 0.5000
            Exp time: 3.0000
       Rotation axis: Omega
               Omega: 0.0000
                 Chi: 90.0000
                 Phi: 180.0000
                 XTD: 35.2507
              2theta: 9.8200

;
_diffrn_measurement_device 'Mercury CCD (2x2 bin mode)'
_diffrn_measurement_device_details 'AFC7: Eulerian 3-circle'
_diffrn_measurement_device_type 'Rigaku/MSC Mercury CCD'
_diffrn_measurement_method '\w and \f'
_diffrn_radiation_detector CCD
_diffrn_radiation_monochromator 'Graphite Monochromator'
_diffrn_radiation_source 'Rotating Anode'
_diffrn_radiation_type MoK\a
_diffrn_radiation_wavelength 0.71070
_diffrn_reflns_av_R_equivalents 0.0475
_diffrn_reflns_av_sigmaI/netI 0.0421
_diffrn_reflns_limit_h_max 14
_diffrn_reflns_limit_h_min -14
_diffrn_reflns_limit_k_max 18
_diffrn_reflns_limit_k_min -19
_diffrn_reflns_limit_l_max 24
_diffrn_reflns_limit_l_min -19
_diffrn_reflns_number 30283
_diffrn_reflns_reduction_process 'Lp corrections applied'
_diffrn_reflns_theta_full 27.48
_diffrn_reflns_theta_max 27.48
_diffrn_reflns_theta_min 4.03
_diffrn_source_current 250.0000
_diffrn_source_power 12.5000
_diffrn_source_voltage 50.0000
_exptl_absorpt_coefficient_mu 0.145
_exptl_absorpt_correction_T_max 0.9605
_exptl_absorpt_correction_T_min 0.9402
_exptl_absorpt_correction_type multi-scan
_exptl_absorpt_process_details '(Jacobson, 1998)'
_exptl_crystal_colour Colorless
_exptl_crystal_density_diffrn 1.222
_exptl_crystal_density_method 'not measured'
_exptl_crystal_description Prism
_exptl_crystal_F_000 1216
_exptl_crystal_preparation 'mounted on the CryoLoop with Palaton oil and placed in N2 stream at 200(2) K'
_exptl_crystal_size_max 0.43
_exptl_crystal_size_mid 0.35
_exptl_crystal_size_min 0.28
_refine_diff_density_max 0.336
_refine_diff_density_min -0.251
_refine_diff_density_rms 0.042
_refine_ls_extinction_method none
_refine_ls_goodness_of_fit_ref 1.192
_refine_ls_hydrogen_treatment refall
_refine_ls_matrix_type full
_refine_ls_number_parameters 523
_refine_ls_number_reflns 7121
_refine_ls_number_restraints 0
_refine_ls_restrained_S_all 1.192
_refine_ls_R_factor_all 0.0738
_refine_ls_R_factor_gt 0.0604
_refine_ls_shift/su_max 0.001
_refine_ls_shift/su_mean 0.000
_refine_ls_structure_factor_coef Fsqd
_refine_ls_weighting_details 'calc w=1/[\s^2^(Fo^2^)+(0.0423P)^2^+1.4999P] where P=(Fo^2^+2Fc^2^)/3'
_refine_ls_weighting_scheme calc
_refine_ls_wR_factor_gt 0.1227
_refine_ls_wR_factor_ref 0.1275
_reflns_number_gt 6312
_reflns_number_total 7121
_reflns_threshold_expression >2sigma(I)
_cod_data_source_file ja500465x_si_003.cif
_cod_data_source_block ITM-624
_cod_depositor_comments
;
The following automatic conversions were performed:

'_exptl_absorpt_correction_type' value 'Multi-scan' changed to
'multi-scan' according to
/usr/data/users/saulius/crontab/automatic-downloads/rss-feeds/ACS/lib/dictionaries/cif_core.dic
dictionary named 'cif_core.dic' version 2.4.2 from 2011-04-26.

Automatic conversion script
Id: cif_fix_values 2281 2013-09-26 08:29:07Z andrius 

 Adding full bibliography for 4121722--4121724.cif.
;
_cod_original_cell_volume 3134.7(8)
_cod_original_sg_symbol_Hall ' -P 2ybc '
_cod_original_sg_symbol_H-M P21/c
_cod_database_code 4121723

loop_
_symmetry_equiv_pos_as_xyz
'x, y, z'
'-x, y+1/2, -z+1/2'
'-x, -y, -z'
'x, -y-1/2, z-1/2'

loop_
_atom_site_label
_atom_site_type_symbol
_atom_site_fract_x
_atom_site_fract_y
_atom_site_fract_z
_atom_site_U_iso_or_equiv
_atom_site_adp_type
_atom_site_occupancy
_atom_site_symmetry_multiplicity
_atom_site_calc_flag
_atom_site_refinement_flags
_atom_site_disorder_assembly
_atom_site_disorder_group
B1 B 0.8324(2) 0.14668(15) 0.58856(11) 0.0278(4) Uani 1 1 d . . .
O1 O 0.71293(12) 0.15853(9) 0.57124(7) 0.0326(3) Uani 1 1 d . . .
O2 O 0.87459(12) 0.18070(9) 0.65205(7) 0.0306(3) Uani 1 1 d . . .
C1 C 0.9128(3) 0.0969(2) 0.53376(15) 0.0511(7) Uani 1 1 d . . .
H1A H 0.990(5) 0.078(4) 0.546(2) 0.027(11) Uiso 0.50 1 d P A 1
H1B H 0.862(6) 0.031(5) 0.523(4) 0.08(2) Uiso 0.50 1 d P B 1
H1C H 0.915(5) 0.136(4) 0.485(3) 0.041(13) Uiso 0.50 1 d P C 1
H1D H 0.935(6) 0.037(4) 0.559(3) 0.049(15) Uiso 0.50 1 d P D 2
H1E H 0.996(6) 0.131(4) 0.527(3) 0.055(16) Uiso 0.50 1 d P E 2
H1F H 0.876(4) 0.080(4) 0.496(3) 0.032(12) Uiso 0.50 1 d P F 2
Si1 Si 0.60087(5) 0.22104(4) 0.59672(3) 0.02638(13) Uani 1 1 d . . .
C2 C 0.64277(17) 0.33864(13) 0.58806(10) 0.0293(4) Uani 1 1 d . . .
C3 C 0.60733(18) 0.38826(15) 0.52814(11) 0.0339(4) Uani 1 1 d . . .
H3A H 0.556(2) 0.3635(15) 0.4924(12) 0.036(6) Uiso 1 1 d . . .
C4 C 0.6488(2) 0.47266(16) 0.51784(13) 0.0408(5) Uani 1 1 d . . .
H4A H 0.626(2) 0.5040(17) 0.4756(14) 0.051(7) Uiso 1 1 d . . .
C5 C 0.7258(2) 0.51038(16) 0.56879(15) 0.0456(6) Uani 1 1 d . . .
H5A H 0.754(2) 0.5703(19) 0.5604(14) 0.054(7) Uiso 1 1 d . . .
C6 C 0.7609(2) 0.46335(16) 0.62921(15) 0.0488(6) Uani 1 1 d . . .
H6A H 0.815(2) 0.4925(18) 0.6645(14) 0.058(8) Uiso 1 1 d . . .
C7 C 0.7204(2) 0.37884(15) 0.63858(13) 0.0395(5) Uani 1 1 d . . .
H7A H 0.747(2) 0.3460(18) 0.6801(14) 0.054(7) Uiso 1 1 d . . .
C8 C 0.47219(17) 0.19274(13) 0.53435(10) 0.0300(4) Uani 1 1 d . . .
C9 C 0.4780(2) 0.12152(16) 0.48810(12) 0.0406(5) Uani 1 1 d . . .
H9A H 0.552(2) 0.0905(17) 0.4847(13) 0.046(7) Uiso 1 1 d . . .
C10 C 0.3773(3) 0.09692(19) 0.44627(15) 0.0552(7) Uani 1 1 d . . .
H10A H 0.387(3) 0.047(2) 0.4156(17) 0.074(9) Uiso 1 1 d . . .
C11 C 0.2723(2) 0.1432(2) 0.44902(15) 0.0570(7) Uani 1 1 d . . .
H11A H 0.204(3) 0.1256(19) 0.4211(15) 0.063(8) Uiso 1 1 d . . .
C12 C 0.2648(2) 0.2145(2) 0.49400(15) 0.0538(7) Uani 1 1 d . . .
H12A H 0.190(3) 0.244(2) 0.4972(16) 0.073(9) Uiso 1 1 d . . .
C13 C 0.3633(2) 0.23912(17) 0.53667(13) 0.0416(5) Uani 1 1 d . . .
H13A H 0.354(2) 0.2906(17) 0.5693(14) 0.050(7) Uiso 1 1 d . . .
C14 C 0.55648(17) 0.19457(15) 0.69101(11) 0.0328(4) Uani 1 1 d . . .
C15 C 0.5563(3) 0.10830(18) 0.71513(14) 0.0504(6) Uani 1 1 d . . .
H15A H 0.585(3) 0.0628(19) 0.6832(15) 0.062(8) Uiso 1 1 d . . .
C16 C 0.5134(3) 0.0858(2) 0.78216(16) 0.0667(9) Uani 1 1 d . . .
H16A H 0.513(3) 0.022(2) 0.7961(17) 0.079(10) Uiso 1 1 d . . .
C17 C 0.4711(3) 0.1501(3) 0.82724(15) 0.0678(10) Uani 1 1 d . . .
H17A H 0.445(3) 0.131(2) 0.8750(18) 0.080(10) Uiso 1 1 d . . .
C18 C 0.4722(3) 0.2351(3) 0.80596(15) 0.0646(9) Uani 1 1 d . . .
H18A H 0.448(3) 0.282(2) 0.833(2) 0.093(12) Uiso 1 1 d . . .
C19 C 0.5141(2) 0.2576(2) 0.73782(13) 0.0502(6) Uani 1 1 d . . .
H19A H 0.521(3) 0.316(2) 0.7234(15) 0.061(9) Uiso 1 1 d . . .
Si2 Si 0.99776(5) 0.18071(3) 0.70311(3) 0.02498(13) Uani 1 1 d . . .
C20 C 1.08116(18) 0.28482(13) 0.68625(10) 0.0283(4) Uani 1 1 d . . .
C21 C 1.0491(2) 0.34094(15) 0.62962(12) 0.0380(5) Uani 1 1 d . . .
H21A H 0.983(2) 0.3228(17) 0.5980(14) 0.053(7) Uiso 1 1 d . . .
C22 C 1.1094(3) 0.41901(16) 0.61870(14) 0.0481(6) Uani 1 1 d . . .
H22A H 1.083(3) 0.456(2) 0.5808(16) 0.069(9) Uiso 1 1 d . . .
C23 C 1.2035(2) 0.44358(15) 0.66375(14) 0.0454(6) Uani 1 1 d . . .
H23A H 1.247(2) 0.4997(19) 0.6571(14) 0.060(8) Uiso 1 1 d . . .
C24 C 1.2370(2) 0.38953(17) 0.71988(15) 0.0487(6) Uani 1 1 d . . .
H24A H 1.298(3) 0.4057(18) 0.7525(14) 0.054(8) Uiso 1 1 d . . .
C25 C 1.1768(2) 0.31144(15) 0.73129(13) 0.0418(5) Uani 1 1 d . . .
H25A H 1.202(2) 0.2697(18) 0.7709(15) 0.059(8) Uiso 1 1 d . . .
C26 C 1.09455(17) 0.08323(13) 0.68612(9) 0.0267(4) Uani 1 1 d . . .
C27 C 1.0476(2) -0.00039(14) 0.69694(12) 0.0357(5) Uani 1 1 d . . .
H27A H 0.963(3) -0.0052(18) 0.7143(15) 0.062(8) Uiso 1 1 d . . .
C28 C 1.1131(2) -0.07477(15) 0.68159(13) 0.0422(5) Uani 1 1 d . . .
H28A H 1.076(2) -0.133(2) 0.6883(14) 0.059(8) Uiso 1 1 d . . .
C29 C 1.2289(2) -0.06716(16) 0.65576(12) 0.0419(5) Uani 1 1 d . . .
H29A H 1.273(2) -0.1201(18) 0.6446(13) 0.054(7) Uiso 1 1 d . . .
C30 C 1.2777(2) 0.01481(17) 0.64553(14) 0.0460(6) Uani 1 1 d . . .
H30A H 1.356(3) 0.0205(19) 0.6272(15) 0.063(8) Uiso 1 1 d . . .
C31 C 1.2114(2) 0.08911(15) 0.66070(12) 0.0371(5) Uani 1 1 d . . .
H31A H 1.246(2) 0.1465(19) 0.6525(14) 0.057(8) Uiso 1 1 d . . .
C32 C 0.94525(17) 0.17625(12) 0.79818(10) 0.0251(4) Uani 1 1 d . . .
C33 C 1.02721(19) 0.15602(14) 0.85412(11) 0.0322(4) Uani 1 1 d . . .
H33A H 1.112(2) 0.1397(15) 0.8413(11) 0.037(6) Uiso 1 1 d . . .
C34 C 0.9911(2) 0.15341(15) 0.92521(11) 0.0369(5) Uani 1 1 d . . .
H34A H 1.050(2) 0.1395(18) 0.9625(14) 0.057(8) Uiso 1 1 d . . .
C35 C 0.8728(2) 0.17149(15) 0.94209(11) 0.0357(5) Uani 1 1 d . . .
H35A H 0.848(2) 0.1674(15) 0.9900(13) 0.039(6) Uiso 1 1 d . . .
C36 C 0.7907(2) 0.19226(15) 0.88800(11) 0.0363(5) Uani 1 1 d . . .
H36A H 0.705(2) 0.2075(17) 0.9007(13) 0.049(7) Uiso 1 1 d . . .
C37 C 0.82678(18) 0.19443(13) 0.81680(11) 0.0306(4) Uani 1 1 d . . .
H37A H 0.769(2) 0.2084(15) 0.7783(13) 0.042(6) Uiso 1 1 d . . .

loop_
_atom_site_aniso_label
_atom_site_aniso_U_11
_atom_site_aniso_U_22
_atom_site_aniso_U_33
_atom_site_aniso_U_23
_atom_site_aniso_U_13
_atom_site_aniso_U_12
B1 0.0269(11) 0.0283(11) 0.0281(10) -0.0005(8) -0.0017(8) 0.0023(9)
O1 0.0264(7) 0.0367(8) 0.0345(7) -0.0078(6) -0.0045(6) 0.0047(6)
O2 0.0279(7) 0.0348(8) 0.0291(7) -0.0040(6) -0.0035(6) 0.0054(6)
C1 0.0400(14) 0.076(2) 0.0369(13) -0.0178(13) -0.0070(11) 0.0219(14)
Si1 0.0225(3) 0.0295(3) 0.0270(3) -0.0022(2) -0.00149(19) 0.0017(2)
C2 0.0246(9) 0.0302(10) 0.0331(10) -0.0043(8) 0.0031(8) 0.0037(8)
C3 0.0275(10) 0.0395(12) 0.0348(11) -0.0002(9) -0.0001(8) 0.0009(9)
C4 0.0343(11) 0.0401(13) 0.0481(13) 0.0098(10) 0.0043(10) 0.0042(10)
C5 0.0357(12) 0.0305(12) 0.0707(16) 0.0012(11) 0.0032(11) -0.0011(10)
C6 0.0498(14) 0.0343(13) 0.0617(16) -0.0075(11) -0.0142(12) -0.0032(11)
C7 0.0427(12) 0.0338(12) 0.0416(12) -0.0025(9) -0.0100(10) -0.0004(10)
C8 0.0261(10) 0.0314(10) 0.0325(10) 0.0038(8) -0.0026(8) -0.0029(8)
C9 0.0425(13) 0.0384(13) 0.0406(12) -0.0021(9) -0.0105(10) -0.0002(10)
C10 0.0650(18) 0.0503(16) 0.0498(15) -0.0077(12) -0.0181(13) -0.0119(14)
C11 0.0476(15) 0.0655(18) 0.0569(16) 0.0128(13) -0.0245(13) -0.0197(14)
C12 0.0273(12) 0.0687(19) 0.0651(17) 0.0163(14) -0.0110(11) -0.0023(12)
C13 0.0301(11) 0.0457(14) 0.0489(13) 0.0017(11) -0.0039(9) 0.0023(10)
C14 0.0224(9) 0.0449(12) 0.0309(10) 0.0020(8) -0.0040(8) -0.0031(9)
C15 0.0585(16) 0.0489(15) 0.0437(13) 0.0060(11) -0.0032(12) -0.0141(13)
C16 0.069(2) 0.079(2) 0.0509(16) 0.0245(15) -0.0088(14) -0.0276(17)
C17 0.0434(15) 0.123(3) 0.0365(14) 0.0212(17) -0.0028(11) -0.0197(17)
C18 0.0478(16) 0.106(3) 0.0405(14) -0.0069(16) 0.0114(12) 0.0132(17)
C19 0.0478(14) 0.0637(18) 0.0393(13) -0.0010(12) 0.0086(10) 0.0150(13)
Si2 0.0253(3) 0.0247(3) 0.0248(2) 0.00075(19) -0.00177(19) 0.0021(2)
C20 0.0299(10) 0.0249(10) 0.0301(9) 0.0005(7) 0.0024(8) 0.0031(8)
C21 0.0464(13) 0.0344(12) 0.0333(11) 0.0043(9) -0.0003(10) 0.0005(10)
C22 0.0676(17) 0.0333(12) 0.0435(13) 0.0121(10) 0.0069(12) 0.0018(12)
C23 0.0531(15) 0.0260(12) 0.0577(14) 0.0003(10) 0.0165(12) -0.0050(11)
C24 0.0437(13) 0.0411(14) 0.0610(16) 0.0007(11) -0.0046(12) -0.0093(11)
C25 0.0411(13) 0.0356(12) 0.0485(13) 0.0082(10) -0.0087(10) -0.0030(10)
C26 0.0279(9) 0.0277(10) 0.0243(9) 0.0021(7) -0.0020(7) 0.0035(8)
C27 0.0356(11) 0.0313(11) 0.0406(11) 0.0027(9) 0.0075(9) 0.0004(9)
C28 0.0512(14) 0.0276(11) 0.0481(13) 0.0034(9) 0.0053(11) 0.0019(10)
C29 0.0448(13) 0.0357(13) 0.0452(12) -0.0048(10) 0.0000(10) 0.0136(11)
C30 0.0308(12) 0.0494(15) 0.0582(14) -0.0071(11) 0.0080(11) 0.0053(11)
C31 0.0315(11) 0.0323(12) 0.0478(12) -0.0015(9) 0.0051(9) -0.0001(9)
C32 0.0269(9) 0.0204(9) 0.0280(9) -0.0005(7) -0.0002(7) -0.0007(7)
C33 0.0283(10) 0.0376(11) 0.0307(10) 0.0014(8) -0.0010(8) 0.0044(9)
C34 0.0342(11) 0.0477(13) 0.0286(10) 0.0028(9) -0.0056(9) 0.0006(10)
C35 0.0355(11) 0.0437(13) 0.0279(10) 0.0000(9) 0.0026(8) -0.0054(9)
C36 0.0279(10) 0.0443(13) 0.0369(11) -0.0003(9) 0.0048(9) -0.0018(9)
C37 0.0271(10) 0.0323(11) 0.0323(10) 0.0026(8) -0.0037(8) -0.0015(8)

loop_
_atom_type_symbol
_atom_type_description
_atom_type_scat_dispersion_real
_atom_type_scat_dispersion_imag
_atom_type_scat_source
C C 0.0033 0.0016 'International Tables Vol C Tables 4.2.6.8 and 6.1.1.4'
H H 0.0000 0.0000 'International Tables Vol C Tables 4.2.6.8 and 6.1.1.4'
B B 0.0013 0.0007 'International Tables Vol C Tables 4.2.6.8 and 6.1.1.4'
O O 0.0106 0.0060 'International Tables Vol C Tables 4.2.6.8 and 6.1.1.4'
Si Si 0.0817 0.0704 'International Tables Vol C Tables 4.2.6.8 and 6.1.1.4'

loop_
_geom_angle_atom_site_label_1
_geom_angle_atom_site_label_2
_geom_angle_atom_site_label_3
_geom_angle
O2 B1 O1 117.90(18)
O2 B1 C1 123.88(19)
O1 B1 C1 118.20(19)
B1 O1 Si1 137.94(13)
B1 O2 Si2 139.90(14)
B1 C1 H1A 122(3)
B1 C1 H1B 105(3)
H1A C1 H1B 102(5)
B1 C1 H1C 107(3)
H1A C1 H1C 110(4)
H1B C1 H1C 111(4)
B1 C1 H1D 105(3)
H1A C1 H1D 54(3)
H1B C1 H1D 55(4)
H1C C1 H1D 147(4)
B1 C1 H1E 110(3)
H1A C1 H1E 52(4)
H1B C1 H1E 144(5)
H1C C1 H1E 67(4)
H1D C1 H1E 106(4)
B1 C1 H1F 114(3)
H1A C1 H1F 123(4)
H1B C1 H1F 51(4)
H1C C1 H1F 60(4)
H1D C1 H1F 102(5)
H1E C1 H1F 118(5)
O1 Si1 C2 110.17(8)
O1 Si1 C14 110.88(9)
C2 Si1 C14 111.06(9)
O1 Si1 C8 105.05(8)
C2 Si1 C8 110.97(9)
C14 Si1 C8 108.54(9)
C3 C2 C7 117.1(2)
C3 C2 Si1 121.68(15)
C7 C2 Si1 121.03(16)
C4 C3 C2 121.8(2)
C4 C3 H3A 118.3(14)
C2 C3 H3A 119.9(14)
C3 C4 C5 119.7(2)
C3 C4 H4A 120.0(16)
C5 C4 H4A 120.4(16)
C6 C5 C4 119.8(2)
C6 C5 H5A 121.8(15)
C4 C5 H5A 118.4(15)
C7 C6 C5 120.1(2)
C7 C6 H6A 122.3(16)
C5 C6 H6A 117.6(16)
C6 C7 C2 121.5(2)
C6 C7 H7A 119.6(16)
C2 C7 H7A 118.8(16)
C9 C8 C13 117.7(2)
C9 C8 Si1 121.33(16)
C13 C8 Si1 120.78(17)
C8 C9 C10 120.5(2)
C8 C9 H9A 118.8(15)
C10 C9 H9A 120.7(15)
C11 C10 C9 120.9(3)
C11 C10 H10A 122.5(19)
C9 C10 H10A 116.7(19)
C10 C11 C12 119.6(2)
C10 C11 H11A 120.4(18)
C12 C11 H11A 120.0(18)
C11 C12 C13 120.3(3)
C11 C12 H12A 118.4(19)
C13 C12 H12A 121.2(19)
C12 C13 C8 121.0(2)
C12 C13 H13A 118.1(15)
C8 C13 H13A 120.9(15)
C19 C14 C15 117.0(2)
C19 C14 Si1 122.29(19)
C15 C14 Si1 120.49(18)
C16 C15 C14 121.8(3)
C16 C15 H15A 119.5(17)
C14 C15 H15A 118.6(17)
C17 C16 C15 119.7(3)
C17 C16 H16A 122.1(19)
C15 C16 H16A 118.2(19)
C18 C17 C16 120.0(3)
C18 C17 H17A 124(2)
C16 C17 H17A 116(2)
C17 C18 C19 120.2(3)
C17 C18 H18A 125(2)
C19 C18 H18A 114(2)
C14 C19 C18 121.2(3)
C14 C19 H19A 117.1(18)
C18 C19 H19A 121.5(18)
O2 Si2 C26 112.09(8)
O2 Si2 C32 105.89(8)
C26 Si2 C32 108.68(8)
O2 Si2 C20 108.13(8)
C26 Si2 C20 111.31(9)
C32 Si2 C20 110.63(8)
C21 C20 C25 116.8(2)
C21 C20 Si2 121.89(16)
C25 C20 Si2 121.30(15)
C22 C21 C20 121.5(2)
C22 C21 H21A 121.3(16)
C20 C21 H21A 117.3(16)
C23 C22 C21 120.6(2)
C23 C22 H22A 120.6(19)
C21 C22 H22A 118.8(19)
C24 C23 C22 119.2(2)
C24 C23 H23A 119.3(16)
C22 C23 H23A 121.5(15)
C23 C24 C25 120.6(2)
C23 C24 H24A 120.9(17)
C25 C24 H24A 118.4(17)
C24 C25 C20 121.4(2)
C24 C25 H25A 121.7(16)
C20 C25 H25A 116.8(16)
C31 C26 C27 117.42(19)
C31 C26 Si2 123.25(16)
C27 C26 Si2 119.30(15)
C28 C27 C26 121.7(2)
C28 C27 H27A 120.3(16)
C26 C27 H27A 117.9(16)
C27 C28 C29 119.8(2)
C27 C28 H28A 119.7(16)
C29 C28 H28A 120.5(16)
C30 C29 C28 119.5(2)
C30 C29 H29A 121.6(16)
C28 C29 H29A 118.8(16)
C29 C30 C31 120.4(2)
C29 C30 H30A 120.0(18)
C31 C30 H30A 119.6(18)
C30 C31 C26 121.2(2)
C30 C31 H31A 119.9(16)
C26 C31 H31A 118.9(16)
C37 C32 C33 117.53(18)
C37 C32 Si2 122.56(14)
C33 C32 Si2 119.89(15)
C34 C33 C32 121.10(19)
C34 C33 H33A 120.3(12)
C32 C33 H33A 118.5(12)
C35 C34 C33 120.10(19)
C35 C34 H34A 120.8(16)
C33 C34 H34A 119.1(16)
C36 C35 C34 119.84(19)
C36 C35 H35A 120.2(15)
C34 C35 H35A 120.0(15)
C35 C36 C37 120.0(2)
C35 C36 H36A 119.5(14)
C37 C36 H36A 120.4(14)
C36 C37 C32 121.38(18)
C36 C37 H37A 120.2(14)
C32 C37 H37A 118.4(14)

loop_
_geom_bond_atom_site_label_1
_geom_bond_atom_site_label_2
_geom_bond_distance
B1 O2 1.361(2)
B1 O1 1.369(2)
B1 C1 1.561(3)
O1 Si1 1.6419(15)
O2 Si2 1.6468(14)
C1 H1A 0.93(5)
C1 H1B 1.17(7)
C1 H1C 1.08(5)
C1 H1D 1.05(6)
C1 H1E 1.06(6)
C1 H1F 0.85(5)
Si1 C2 1.862(2)
Si1 C14 1.868(2)
Si1 C8 1.8701(19)
C2 C3 1.395(3)
C2 C7 1.402(3)
C3 C4 1.382(3)
C3 H3A 0.94(2)
C4 C5 1.387(3)
C4 H4A 0.95(3)
C5 C6 1.381(4)
C5 H5A 0.98(3)
C6 C7 1.378(3)
C6 H6A 0.98(3)
C7 H7A 0.96(3)
C8 C9 1.387(3)
C8 C13 1.400(3)
C9 C10 1.399(3)
C9 H9A 0.95(3)
C10 C11 1.363(4)
C10 H10A 0.96(3)
C11 C12 1.375(4)
C11 H11A 0.95(3)
C12 C13 1.388(3)
C12 H12A 0.95(3)
C13 H13A 1.00(3)
C14 C19 1.384(3)
C14 C15 1.391(3)
C15 C16 1.382(4)
C15 H15A 0.97(3)
C16 C17 1.377(5)
C16 H16A 1.01(3)
C17 C18 1.356(5)
C17 H17A 0.98(3)
C18 C19 1.397(4)
C18 H18A 0.92(4)
C19 H19A 0.94(3)
Si2 C26 1.864(2)
Si2 C32 1.8667(19)
Si2 C20 1.868(2)
C20 C21 1.396(3)
C20 C25 1.398(3)
C21 C22 1.383(3)
C21 H21A 0.97(3)
C22 C23 1.376(4)
C22 H22A 0.94(3)
C23 C24 1.374(4)
C23 H23A 0.99(3)
C24 C25 1.384(3)
C24 H24A 0.94(3)
C25 H25A 1.01(3)
C26 C31 1.388(3)
C26 C27 1.394(3)
C27 C28 1.380(3)
C27 H27A 1.00(3)
C28 C29 1.382(3)
C28 H28A 0.99(3)
C29 C30 1.378(4)
C29 H29A 0.97(3)
C30 C31 1.383(3)
C30 H30A 0.95(3)
C31 H31A 0.97(3)
C32 C37 1.391(3)
C32 C33 1.401(3)
C33 C34 1.384(3)
C33 H33A 1.01(2)
C34 C35 1.381(3)
C34 H34A 0.96(3)
C35 C36 1.379(3)
C35 H35A 0.94(2)
C36 C37 1.386(3)
C36 H36A 1.01(3)
C37 H37A 0.98(2)

loop_
_geom_torsion_atom_site_label_1
_geom_torsion_atom_site_label_2
_geom_torsion_atom_site_label_3
_geom_torsion_atom_site_label_4
_geom_torsion
O2 B1 O1 Si1 16.3(3)
C1 B1 O1 Si1 -162.4(2)
O1 B1 O2 Si2 173.00(15)
C1 B1 O2 Si2 -8.4(4)
B1 O1 Si1 C2 56.2(2)
B1 O1 Si1 C14 -67.1(2)
B1 O1 Si1 C8 175.8(2)
O1 Si1 C2 C3 97.85(17)
C14 Si1 C2 C3 -138.91(16)
C8 Si1 C2 C3 -18.07(19)
O1 Si1 C2 C7 -76.41(18)
C14 Si1 C2 C7 46.8(2)
C8 Si1 C2 C7 167.67(17)
C7 C2 C3 C4 1.5(3)
Si1 C2 C3 C4 -172.98(17)
C2 C3 C4 C5 -1.4(3)
C3 C4 C5 C6 0.3(4)
C4 C5 C6 C7 0.6(4)
C5 C6 C7 C2 -0.4(4)
C3 C2 C7 C6 -0.6(3)
Si1 C2 C7 C6 173.9(2)
O1 Si1 C8 C9 10.0(2)
C2 Si1 C8 C9 129.01(18)
C14 Si1 C8 C9 -108.68(19)
O1 Si1 C8 C13 -174.74(17)
C2 Si1 C8 C13 -55.7(2)
C14 Si1 C8 C13 66.6(2)
C13 C8 C9 C10 -0.9(3)
Si1 C8 C9 C10 174.55(19)
C8 C9 C10 C11 1.3(4)
C9 C10 C11 C12 -0.7(4)
C10 C11 C12 C13 -0.3(4)
C11 C12 C13 C8 0.7(4)
C9 C8 C13 C12 -0.1(3)
Si1 C8 C13 C12 -175.52(19)
O1 Si1 C14 C19 146.83(18)
C2 Si1 C14 C19 24.0(2)
C8 Si1 C14 C19 -98.3(2)
O1 Si1 C14 C15 -38.1(2)
C2 Si1 C14 C15 -160.94(18)
C8 Si1 C14 C15 76.8(2)
C19 C14 C15 C16 1.4(4)
Si1 C14 C15 C16 -173.9(2)
C14 C15 C16 C17 -1.0(4)
C15 C16 C17 C18 -0.3(4)
C16 C17 C18 C19 1.1(4)
C15 C14 C19 C18 -0.5(4)
Si1 C14 C19 C18 174.7(2)
C17 C18 C19 C14 -0.7(4)
B1 O2 Si2 C26 -23.2(2)
B1 O2 Si2 C32 -141.5(2)
B1 O2 Si2 C20 99.9(2)
O2 Si2 C20 C21 -10.44(19)
C26 Si2 C20 C21 113.09(18)
C32 Si2 C20 C21 -125.98(17)
O2 Si2 C20 C25 167.68(17)
C26 Si2 C20 C25 -68.80(19)
C32 Si2 C20 C25 52.1(2)
C25 C20 C21 C22 0.1(3)
Si2 C20 C21 C22 178.29(19)
C20 C21 C22 C23 0.1(4)
C21 C22 C23 C24 0.0(4)
C22 C23 C24 C25 -0.2(4)
C23 C24 C25 C20 0.4(4)
C21 C20 C25 C24 -0.3(3)
Si2 C20 C25 C24 -178.5(2)
O2 Si2 C26 C31 118.24(17)
C32 Si2 C26 C31 -125.07(17)
C20 Si2 C26 C31 -3.00(19)
O2 Si2 C26 C27 -59.62(17)
C32 Si2 C26 C27 57.06(17)
C20 Si2 C26 C27 179.14(15)
C31 C26 C27 C28 -1.4(3)
Si2 C26 C27 C28 176.56(17)
C26 C27 C28 C29 0.9(3)
C27 C28 C29 C30 -0.1(4)
C28 C29 C30 C31 -0.2(4)
C29 C30 C31 C26 -0.3(4)
C27 C26 C31 C30 1.1(3)
Si2 C26 C31 C30 -176.80(17)
O2 Si2 C32 C37 -15.67(18)
C26 Si2 C32 C37 -136.26(16)
C20 Si2 C32 C37 101.25(17)
O2 Si2 C32 C33 165.90(15)
C26 Si2 C32 C33 45.31(18)
C20 Si2 C32 C33 -77.18(17)
C37 C32 C33 C34 0.6(3)
Si2 C32 C33 C34 179.13(17)
C32 C33 C34 C35 -0.5(3)
C33 C34 C35 C36 -0.1(3)
C34 C35 C36 C37 0.4(3)
C35 C36 C37 C32 -0.2(3)
C33 C32 C37 C36 -0.3(3)
Si2 C32 C37 C36 -178.76(16)
